data_7036968
loop_
_publ_author_name
'Zhou, Jian'
'Zhu, Bo-Wen'
'Luan, Jie'
'Liu, Zhan'
'Fang, Jing-Kun'
'Bao, Xin'
'Peng, Guo'
'Tucek, Jiri'
'Bao, Song-Song'
'Zheng, Li-Min'

_publ_section_title
;
 In air a spin crossover active iron(ii) complex of amine/NCBH3(-) ligands
 is converted to a low spin complex of imine/CN(-) ligands.
;
_journal_issue 47
_journal_name_full 'Dalton transactions (Cambridge, England : 2003)'
_journal_page_first 20551
_journal_page_last 20561
_journal_paper_doi 10.1039/c5dt03464g
_journal_volume 44
_journal_year 2015
_chemical_absolute_configuration ad
_chemical_formula_moiety 'C16 H24 B2 Fe N6'
_chemical_formula_sum 'C16 H24 B2 Fe N6'
_chemical_formula_weight 377.88
_space_group_crystal_system orthorhombic
_space_group_IT_number 41
_space_group_name_Hall 'A 2 -2ab'
_space_group_name_H-M_alt 'A e a 2'
_atom_sites_solution_hydrogens geom
_atom_sites_solution_primary direct
_atom_sites_solution_secondary difmap
_audit_creation_method SHELXL-2013
_audit_update_record
;
2015-10-25 deposited with the CCDC.
2015-10-28 downloaded from the CCDC.
;
_cell_angle_alpha 90
_cell_angle_beta 90
_cell_angle_gamma 90
_cell_formula_units_Z 4
_cell_length_a 14.3196(18)
_cell_length_b 15.4416(14)
_cell_length_c 9.4510(10)
_cell_measurement_reflns_used 4064
_cell_measurement_temperature 373(2)
_cell_measurement_theta_max 55.05
_cell_measurement_theta_min 5.99
_cell_volume 2089.8(4)
_computing_data_collection 'Rigaku R-Axis SPIDER'
_computing_molecular_graphics
;
OLEX2 (Dolomanov et al., 2009) and DIAMOND (Brandenburg & Putz, 2005)'
;
_computing_publication_material OLEX2
_computing_structure_refinement 'SHELXL-2013 (Sheldrick, 2013)'
_computing_structure_solution 'SHELXS-97 (Sheldrick, 2008)'
_diffrn_ambient_temperature 373(2)
_diffrn_measured_fraction_theta_full 0.996
_diffrn_measured_fraction_theta_max 0.994
_diffrn_measurement_device_type 'large-area curved image plate detector'
_diffrn_radiation_type MoK\a
_diffrn_radiation_wavelength 0.71073
_diffrn_reflns_av_R_equivalents 0.0466
_diffrn_reflns_av_unetI/netI 0.0598
_diffrn_reflns_Laue_measured_fraction_full 0.996
_diffrn_reflns_Laue_measured_fraction_max 0.994
_diffrn_reflns_limit_h_max 18
_diffrn_reflns_limit_h_min -14
_diffrn_reflns_limit_k_max 20
_diffrn_reflns_limit_k_min -19
_diffrn_reflns_limit_l_max 12
_diffrn_reflns_limit_l_min -12
_diffrn_reflns_number 6699
_diffrn_reflns_point_group_measured_fraction_full 0.981
_diffrn_reflns_point_group_measured_fraction_max 0.973
_diffrn_reflns_theta_full 25.242
_diffrn_reflns_theta_max 27.463
_diffrn_reflns_theta_min 2.997
_exptl_absorpt_coefficient_mu 0.731
_exptl_absorpt_correction_T_max 0.7269
_exptl_absorpt_correction_T_min 0.6268
_exptl_absorpt_correction_type multi-scan
_exptl_crystal_colour orange
_exptl_crystal_density_diffrn 1.201
_exptl_crystal_density_method 'not measured'
_exptl_crystal_description plate
_exptl_crystal_F_000 792
_exptl_crystal_size_max 0.100
_exptl_crystal_size_mid 0.090
_exptl_crystal_size_min 0.070
_refine_diff_density_max 0.233
_refine_diff_density_min -0.229
_refine_diff_density_rms 0.045
_refine_ls_abs_structure_details
;
 Flack x determined using 422 quotients [(I+)-(I-)]/[(I+)+(I-)]
 (Parsons and Flack (2004), Acta Cryst. A60, s61).
;
_refine_ls_abs_structure_Flack 0.00(3)
_refine_ls_extinction_method none
_refine_ls_goodness_of_fit_ref 1.052
_refine_ls_hydrogen_treatment constr
_refine_ls_matrix_type full
_refine_ls_number_parameters 197
_refine_ls_number_reflns 2319
_refine_ls_number_restraints 340
_refine_ls_restrained_S_all 1.035
_refine_ls_R_factor_all 0.1010
_refine_ls_R_factor_gt 0.0395
_refine_ls_shift/su_max 0.000
_refine_ls_shift/su_mean 0.000
_refine_ls_structure_factor_coef Fsqd
_refine_ls_weighting_details 'w=1/[\s^2^(Fo^2^)+(0.0324P)^2^] where P=(Fo^2^+2Fc^2^)/3'
_refine_ls_weighting_scheme calc
_refine_ls_wR_factor_gt 0.0728
_refine_ls_wR_factor_ref 0.1001
_reflns_Friedel_coverage 0.839
_reflns_Friedel_fraction_full 0.963
_reflns_Friedel_fraction_max 0.948
_reflns_number_gt 1174
_reflns_number_total 2319
_reflns_threshold_expression 'I > 2\s(I)'
_cod_data_source_file c5dt03464g2.cif
_cod_data_source_block 1_373K
_cod_depositor_comments 'Adding full bibliography for 7036967--7036970.cif.'
_cod_original_sg_symbol_H-M 'A b a 2'
_cod_database_code 7036968
_shelxl_version_number 2013-4
_shelx_space_group_comment
;
The symmetry employed for this shelxl refinement is uniquely defined
by the following loop, which should always be used as a source of
symmetry information in preference to the above space-group names.
They are only intended as comments.
;
_shelx_estimated_absorpt_t_max 0.951
_shelx_estimated_absorpt_t_min 0.930
_olex2_refinement_description
;
1. Others
 Fixed U13: Fe1(0)
 Fixed U23: Fe1(0)
 Fixed Uiso: H1A(0.21) H1B(0.21) H1C(0.21) H2A(0.135) H3A(0.126) H4A(0.109)
 H5A(0.101) H6A1(0.132) H6A2(0.132) H2A1(0.118) H7A1(0.138) H7A2(0.138)
 H2B(0.128) H3B(0.121) H4B(0.107) H5B(0.098) H6B1(0.136) H6B2(0.136)
 H2B1(0.131) H7B1(0.138) H7B2(0.138)
 Fixed X: H1A(0.6) H1B(0.6178) H1C(0.5177) Fe1(0.5) H2A(0.82) H3A(0.8901)
 H4A(0.8069) H5A(0.6528) H6A1(0.6466) H6A2(0.6801) H2A1(0.5121) H7A1(0.5959)
 H7A2(0.5592) H2B(0.8284) H3B(0.8784) H4B(0.7801) H5B(0.628) H6B1(0.677)
 H6B2(0.6717) H2B1(0.5299) H7B1(0.5345) H7B2(0.4376)
 Fixed Y: H1A(0.2658) H1B(0.1934) H1C(0.233) Fe1(0) H2A(0.0376) H3A(-0.0833)
 H4A(-0.1792) H5A(-0.147) H6A1(0.1404) H6A2(0.129) H2A1(0.1313) H7A1(-0.0246)
 H7A2(0.0521) H2B(0.0038) H3B(-0.12) H4B(-0.2023) H5B(-0.154) H6B1(0.1261)
 H6B2(0.0752) H2B1(0.1349) H7B1(0.0706) H7B2(0.0718)
 Fixed Z: H1A(0.5451) H1B(0.6581) H1C(0.6405) H2A(0.0468) H3A(0.1419)
 H4A(0.2782) H5A(0.3313) H6A1(0.1888) H6A2(0.0314) H2A1(0.0509) H7A1(-0.052)
 H7A2(-0.1472) H2B(0.082) H3B(0.1864) H4B(0.3254) H5B(0.3535) H6B1(0.1273)
 H6B2(-0.0161) H2B1(0.1109) H7B1(-0.1253) H7B2(-0.0461)
;

loop_
_space_group_symop_id
_space_group_symop_operation_xyz
1 'x, y, z'
2 '-x, -y, z'
3 '-x+1/2, y, z+1/2'
4 'x+1/2, -y, z+1/2'
5 'x, y+1/2, z+1/2'
6 '-x, -y+1/2, z+1/2'
7 '-x+1/2, y+1/2, z+1'
8 'x+1/2, -y+1/2, z+1'

loop_
_atom_site_label
_atom_site_type_symbol
_atom_site_fract_x
_atom_site_fract_y
_atom_site_fract_z
_atom_site_U_iso_or_equiv
_atom_site_adp_type
_atom_site_occupancy
_atom_site_site_symmetry_order
_atom_site_calc_flag
_atom_site_refinement_flags_posn
_atom_site_refinement_flags_adp
_atom_site_refinement_flags_occupancy
_atom_site_disorder_assembly
_atom_site_disorder_group
B1 B 0.5736(8) 0.2162(5) 0.5916(10) 0.140(4) Uani 1 1 d . . . . .
H1A H 0.6000 0.2658 0.5451 0.210 Uiso 1 1 calc R U . . .
H1B H 0.6178 0.1934 0.6581 0.210 Uiso 1 1 calc R U . . .
H1C H 0.5177 0.2330 0.6405 0.210 Uiso 1 1 calc R U . . .
C8 C 0.5494(5) 0.1448(4) 0.4781(7) 0.0854(16) Uani 1 1 d . . . . .
Fe1 Fe 0.5000 0.0000 0.2509(2) 0.0703(3) Uani 1 2 d S T P . .
N3 N 0.5328(5) 0.0931(4) 0.3963(6) 0.0906(19) Uani 1 1 d . . . . .
N1A N 0.6469(16) -0.0343(15) 0.233(4) 0.082(5) Uani 0.458(18) 1 d D U P A 1
C1A C 0.6976(16) 0.0185(14) 0.149(3) 0.100(5) Uani 0.458(18) 1 d D U P A 1
C2A C 0.7878(16) 0.0012(15) 0.108(3) 0.113(6) Uani 0.458(18) 1 d D U P A 1
H2A H 0.8200 0.0376 0.0468 0.135 Uiso 0.458(18) 1 calc R U P A 1
C3A C 0.8278(16) -0.0719(15) 0.162(3) 0.105(6) Uani 0.458(18) 1 d D U P A 1
H3A H 0.8901 -0.0833 0.1419 0.126 Uiso 0.458(18) 1 calc R U P A 1
C4A C 0.7793(16) -0.1286(13) 0.245(3) 0.091(5) Uani 0.458(18) 1 d D U P A 1
H4A H 0.8069 -0.1792 0.2782 0.109 Uiso 0.458(18) 1 calc R U P A 1
C5A C 0.6875(18) -0.1083(17) 0.277(4) 0.084(5) Uani 0.458(18) 1 d D U P A 1
H5A H 0.6528 -0.1470 0.3313 0.101 Uiso 0.458(18) 1 calc R U P A 1
C6A C 0.6476(14) 0.1009(11) 0.109(2) 0.110(5) Uani 0.458(18) 1 d D U P A 1
H6A1 H 0.6466 0.1404 0.1888 0.132 Uiso 0.458(18) 1 calc R U P A 1
H6A2 H 0.6801 0.1290 0.0314 0.132 Uiso 0.458(18) 1 calc R U P A 1
N2A N 0.5502(14) 0.0794(14) 0.066(2) 0.098(5) Uani 0.458(18) 1 d D U P A 1
H2A1 H 0.5121 0.1313 0.0509 0.118 Uiso 0.458(18) 1 calc R U P A 1
C7A C 0.5484(8) 0.0199(11) -0.0606(19) 0.115(6) Uani 0.458(18) 1 d D U P A 1
H7A1 H 0.5959 -0.0246 -0.0520 0.138 Uiso 0.458(18) 1 calc R U P A 1
H7A2 H 0.5592 0.0521 -0.1472 0.138 Uiso 0.458(18) 1 calc R U P A 1
N1B N 0.6354(13) -0.0510(12) 0.232(3) 0.075(4) Uani 0.542(18) 1 d D U P A 2
C1B C 0.6943(14) -0.0038(11) 0.153(2) 0.096(4) Uani 0.542(18) 1 d D U P A 2
C2B C 0.7875(14) -0.0293(12) 0.136(2) 0.107(5) Uani 0.542(18) 1 d D U P A 2
H2B H 0.8284 0.0038 0.0820 0.128 Uiso 0.542(18) 1 calc R U P A 2
C3B C 0.8168(13) -0.1024(11) 0.199(2) 0.101(5) Uani 0.542(18) 1 d D U P A 2
H3B H 0.8784 -0.1200 0.1864 0.121 Uiso 0.542(18) 1 calc R U P A 2
C4B C 0.7594(14) -0.1519(11) 0.282(2) 0.089(5) Uani 0.542(18) 1 d D U P A 2
H4B H 0.7801 -0.2023 0.3254 0.107 Uiso 0.542(18) 1 calc R U P A 2
C5B C 0.6684(15) -0.1225(15) 0.296(3) 0.082(4) Uani 0.542(18) 1 d D U P A 2
H5B H 0.6280 -0.1540 0.3535 0.098 Uiso 0.542(18) 1 calc R U P A 2
C6B C 0.6527(13) 0.0742(11) 0.082(2) 0.113(5) Uani 0.542(18) 1 d D U P A 2
H6B1 H 0.6770 0.1261 0.1273 0.136 Uiso 0.542(18) 1 calc R U P A 2
H6B2 H 0.6717 0.0752 -0.0161 0.136 Uiso 0.542(18) 1 calc R U P A 2
N2B N 0.5488(13) 0.0752(13) 0.090(2) 0.109(5) Uani 0.542(18) 1 d D U P A 2
H2B1 H 0.5299 0.1349 0.1109 0.131 Uiso 0.542(18) 1 calc R U P A 2
C7B C 0.5007(13) 0.0490(4) -0.0436(17) 0.115(5) Uani 0.542(18) 1 d D U P A 2
H7B1 H 0.5345 0.0706 -0.1253 0.138 Uiso 0.542(18) 1 calc R U P A 2
H7B2 H 0.4376 0.0718 -0.0461 0.138 Uiso 0.542(18) 1 calc R U P A 2

loop_
_atom_site_aniso_label
_atom_site_aniso_U_11
_atom_site_aniso_U_22
_atom_site_aniso_U_33
_atom_site_aniso_U_23
_atom_site_aniso_U_13
_atom_site_aniso_U_12
B1 0.169(12) 0.094(5) 0.158(7) -0.041(5) -0.004(7) -0.012(6)
C8 0.079(5) 0.072(3) 0.105(4) -0.003(3) 0.005(4) -0.001(3)
Fe1 0.0774(7) 0.0582(4) 0.0752(5) 0.000 0.000 -0.0007(5)
N3 0.090(5) 0.079(4) 0.103(4) -0.005(3) -0.004(3) 0.003(3)
N1A 0.082(9) 0.072(10) 0.091(8) -0.014(9) 0.010(9) -0.027(7)
C1A 0.104(9) 0.082(10) 0.112(8) -0.021(8) 0.022(8) -0.029(8)
C2A 0.092(10) 0.120(13) 0.127(11) -0.014(10) 0.031(8) -0.035(10)
C3A 0.083(11) 0.121(14) 0.112(11) -0.013(10) 0.029(9) -0.011(10)
C4A 0.072(11) 0.103(11) 0.098(12) -0.010(9) 0.013(10) -0.026(9)
C5A 0.079(10) 0.083(10) 0.089(10) -0.020(8) 0.012(8) -0.018(8)
C6A 0.142(11) 0.057(8) 0.131(10) -0.013(7) 0.049(9) -0.036(8)
N2A 0.148(11) 0.072(8) 0.074(8) 0.027(6) 0.011(8) -0.022(8)
C7A 0.174(15) 0.096(12) 0.075(7) 0.005(7) 0.016(9) 0.029(10)
N1B 0.089(8) 0.049(6) 0.086(7) -0.016(6) 0.001(7) -0.019(6)
C1B 0.109(9) 0.067(8) 0.111(8) -0.024(7) 0.016(7) -0.022(8)
C2B 0.099(10) 0.098(11) 0.123(10) -0.006(8) 0.029(8) -0.028(9)
C3B 0.082(10) 0.107(11) 0.113(12) -0.008(8) 0.015(8) -0.025(9)
C4B 0.073(10) 0.096(9) 0.099(10) -0.017(7) 0.009(8) 0.000(8)
C5B 0.074(10) 0.082(8) 0.090(9) -0.010(6) 0.003(7) -0.011(8)
C6B 0.146(11) 0.074(9) 0.121(9) -0.026(7) 0.031(9) -0.031(9)
N2B 0.151(10) 0.088(8) 0.089(9) 0.007(7) -0.003(9) -0.001(9)
C7B 0.143(13) 0.115(9) 0.087(8) 0.019(8) 0.021(10) 0.003(10)

loop_
_atom_type_symbol
_atom_type_description
_atom_type_scat_dispersion_real
_atom_type_scat_dispersion_imag
_atom_type_scat_source
C C 0.0033 0.0016 'International Tables Vol C Tables 4.2.6.8 and 6.1.1.4'
H H 0.0000 0.0000 'International Tables Vol C Tables 4.2.6.8 and 6.1.1.4'
B B 0.0013 0.0007 'International Tables Vol C Tables 4.2.6.8 and 6.1.1.4'
Fe Fe 0.3463 0.8444 'International Tables Vol C Tables 4.2.6.8 and 6.1.1.4'
N N 0.0061 0.0033 'International Tables Vol C Tables 4.2.6.8 and 6.1.1.4'

loop_
_geom_angle_atom_site_label_1
_geom_angle_atom_site_label_2
_geom_angle_atom_site_label_3
_geom_angle
_geom_angle_site_symmetry_1
_geom_angle_site_symmetry_3
H1A B1 H1B 109.5 . .
H1A B1 H1C 109.5 . .
H1B B1 H1C 109.5 . .
C8 B1 H1A 109.5 . .
C8 B1 H1B 109.5 . .
C8 B1 H1C 109.5 . .
N3 C8 B1 179.3(8) . .
N3 Fe1 N3 95.5(3) . 2_655
N3 Fe1 N1A 95.9(6) . 2_655
N3 Fe1 N1A 95.9(6) 2_655 .
N3 Fe1 N1A 90.1(9) . .
N3 Fe1 N1A 90.0(9) 2_655 2_655
N3 Fe1 N2A 167.9(5) 2_655 .
N3 Fe1 N2A 93.8(4) . .
N3 Fe1 N2A 167.9(5) . 2_655
N3 Fe1 N2A 93.8(4) 2_655 2_655
N3 Fe1 N1B 96.1(8) 2_655 2_655
N3 Fe1 N1B 96.1(8) . .
N3 Fe1 N1B 90.3(5) . 2_655
N3 Fe1 N1B 90.3(5) 2_655 .
N1A Fe1 N1A 171.1(19) 2_655 .
N1A Fe1 N2A 96.6(12) 2_655 .
N1A Fe1 N2A 96.6(12) . 2_655
N1A Fe1 N2A 76.4(8) 2_655 2_655
N1A Fe1 N2A 76.4(8) . .
N2A Fe1 N2A 78.1(8) . 2_655
N1B Fe1 N1B 170.5(15) . 2_655
N2B Fe1 N3 91.2(5) 2_655 2_655
N2B Fe1 N3 169.1(6) 2_655 .
N2B Fe1 N3 91.2(5) . .
N2B Fe1 N3 169.1(6) . 2_655
N2B Fe1 N1B 92.4(10) 2_655 .
N2B Fe1 N1B 80.5(8) 2_655 2_655
N2B Fe1 N1B 80.5(8) . .
N2B Fe1 N1B 92.4(10) . 2_655
N2B Fe1 N2B 83.6(9) . 2_655
C8 N3 Fe1 178.7(7) . .
C1A N1A Fe1 114.7(13) . .
C5A N1A Fe1 126.8(13) . .
C5A N1A C1A 117.6(14) . .
N1A C1A C2A 123.6(13) . .
N1A C1A C6A 113.8(14) . .
C2A C1A C6A 122.5(15) . .
C1A C2A H2A 121.6 . .
C3A C2A C1A 116.7(13) . .
C3A C2A H2A 121.6 . .
C2A C3A H3A 118.9 . .
C2A C3A C4A 122.2(14) . .
C4A C3A H3A 118.9 . .
C3A C4A H4A 121.2 . .
C3A C4A C5A 117.6(13) . .
C5A C4A H4A 121.2 . .
N1A C5A C4A 122.2(13) . .
N1A C5A H5A 118.9 . .
C4A C5A H5A 118.9 . .
C1A C6A H6A1 109.9 . .
C1A C6A H6A2 109.9 . .
H6A1 C6A H6A2 108.3 . .
N2A C6A C1A 109.0(12) . .
N2A C6A H6A1 109.9 . .
N2A C6A H6A2 109.9 . .
Fe1 N2A H2A1 112.2 . .
C6A N2A Fe1 101.9(14) . .
C6A N2A H2A1 112.2 . .
C6A N2A C7A 111.7(14) . .
C7A N2A Fe1 106.2(15) . .
C7A N2A H2A1 112.2 . .
N2A C7A C7A 105.2(12) . 2_655
N2A C7A H7A1 110.7 . .
N2A C7A H7A2 110.7 . .
C7A C7A H7A1 110.7 2_655 .
C7A C7A H7A2 110.7 2_655 .
H7A1 C7A H7A2 108.8 . .
C1B N1B Fe1 115.0(11) . .
C5B N1B Fe1 126.6(11) . .
C5B N1B C1B 118.4(12) . .
N1B C1B C2B 120.6(11) . .
N1B C1B C6B 115.7(12) . .
C2B C1B C6B 123.7(14) . .
C1B C2B H2B 120.6 . .
C3B C2B C1B 118.9(12) . .
C3B C2B H2B 120.6 . .
C2B C3B H3B 118.8 . .
C2B C3B C4B 122.4(13) . .
C4B C3B H3B 118.8 . .
C3B C4B H4B 122.0 . .
C3B C4B C5B 116.0(11) . .
C5B C4B H4B 122.0 . .
N1B C5B C4B 123.8(12) . .
N1B C5B H5B 118.1 . .
C4B C5B H5B 118.1 . .
C1B C6B H6B1 109.1 . .
C1B C6B H6B2 109.1 . .
H6B1 C6B H6B2 107.8 . .
N2B C6B C1B 112.5(13) . .
N2B C6B H6B1 109.1 . .
N2B C6B H6B2 109.1 . .
Fe1 N2B H2B1 107.1 . .
C6B N2B Fe1 112.0(13) . .
C6B N2B H2B1 107.1 . .
C6B N2B C7B 114.5(15) . .
C7B N2B Fe1 108.6(13) . .
C7B N2B H2B1 107.1 . .
N2B C7B C7B 106.0(11) . 2_655
N2B C7B H7B1 110.5 . .
N2B C7B H7B2 110.5 . .
C7B C7B H7B1 110.5 2_655 .
C7B C7B H7B2 110.5 2_655 .
H7B1 C7B H7B2 108.7 . .

loop_
_geom_bond_atom_site_label_1
_geom_bond_atom_site_label_2
_geom_bond_distance
_geom_bond_site_symmetry_2
B1 H1A 0.9600 .
B1 H1B 0.9600 .
B1 H1C 0.9600 .
B1 C8 1.577(10) .
C8 N3 1.137(7) .
Fe1 N3 2.043(6) .
Fe1 N3 2.043(6) 2_655
Fe1 N1A 2.18(2) .
Fe1 N1A 2.18(2) 2_655
Fe1 N2A 2.25(3) 2_655
Fe1 N2A 2.25(3) .
Fe1 N1B 2.099(17) .
Fe1 N1B 2.099(17) 2_655
Fe1 N2B 2.03(2) .
Fe1 N2B 2.03(2) 2_655
N1A C1A 1.348(15) .
N1A C5A 1.348(15) .
C1A C2A 1.375(18) .
C1A C6A 1.509(17) .
C2A H2A 0.9300 .
C2A C3A 1.364(18) .
C3A H3A 0.9300 .
C3A C4A 1.364(17) .
C4A H4A 0.9300 .
C4A C5A 1.386(18) .
C5A H5A 0.9300 .
C6A H6A1 0.9700 .
C6A H6A2 0.9700 .
C6A N2A 1.491(13) .
N2A H2A1 0.9800 .
N2A C7A 1.505(13) .
C7A C7A 1.518(14) 2_655
C7A H7A1 0.9700 .
C7A H7A2 0.9700 .
N1B C1B 1.345(14) .
N1B C5B 1.344(13) .
C1B C2B 1.401(17) .
C1B C6B 1.499(15) .
C2B H2B 0.9300 .
C2B C3B 1.345(16) .
C3B H3B 0.9300 .
C3B C4B 1.366(15) .
C4B H4B 0.9300 .
C4B C5B 1.387(16) .
C5B H5B 0.9300 .
C6B H6B1 0.9700 .
C6B H6B2 0.9700 .
C6B N2B 1.490(13) .
N2B H2B1 0.9800 .
N2B C7B 1.497(12) .
C7B C7B 1.512(13) 2_655
C7B H7B1 0.9700 .
C7B H7B2 0.9700 .
